data_4038555
loop_
_publ_author_name
'Oshchepkov, Aleksandr S.'
'Namashivaya, Siva S. R.'
'Khrustalev, Victor N.'
'Hampel, Frank'
'Laikov, Dimitri N.'
'Kataev, Evgeny A.'

_publ_section_title
;
 Control of Photoisomerization of an Azoazacryptand by Anion Binding and
 Cucurbit[8]uril Encapsulation in an Aqueous Solution.
;
_journal_name_full 'The Journal of organic chemistry'
_journal_paper_doi 10.1021/acs.joc.0c01260
_journal_year 2020
_chemical_formula_moiety '4(H2 O), 6(N O3), C54 H72 N14'
_chemical_formula_sum 'C54 H80 N20 O22'
_chemical_formula_weight 1361.38
_space_group_crystal_system triclinic
_space_group_IT_number 2
_space_group_name_Hall '-P 1'
_space_group_name_H-M_alt 'P -1'
_atom_sites_solution_hydrogens mixed
_atom_sites_solution_primary iterative
_audit_creation_date 2020-04-14
_audit_creation_method
;
Olex2 1.3
(compiled 2020.02.04 svn.rd84adfe8 for OlexSys, GUI svn.r6032)
;
_cell_angle_alpha 86.159(4)
_cell_angle_beta 89.162(4)
_cell_angle_gamma 85.312(4)
_cell_formula_units_Z 2
_cell_length_a 9.8128(4)
_cell_length_b 16.7440(8)
_cell_length_c 20.0298(11)
_cell_measurement_reflns_used 7554
_cell_measurement_temperature 153.00(10)
_cell_measurement_theta_max 63.5060
_cell_measurement_theta_min 3.3300
_cell_volume 3272.5(3)
_computing_cell_refinement 'CrysAlisPro 1.171.40.54a (Rigaku OD, 2019)'
_computing_data_collection 'CrysAlisPro 1.171.40.54a (Rigaku OD, 2019)'
_computing_data_reduction 'CrysAlisPro 1.171.40.54a (Rigaku OD, 2019)'
_computing_molecular_graphics 'Olex2 1.3 (Dolomanov et al., 2009)'
_computing_publication_material 'Olex2 1.3 (Dolomanov et al., 2009)'
_computing_structure_refinement 'SHELXL 2018/3 (Sheldrick, 2015)'
_computing_structure_solution 'olex2.solve 1.3 (Bourhis et al., 2015)'
_diffrn_ambient_environment N~2~
_diffrn_ambient_temperature 153.00(10)
_diffrn_detector 'CCD plate'
_diffrn_detector_area_resol_mean 10.6144
_diffrn_detector_type Atlas
_diffrn_measured_fraction_theta_full 0.955
_diffrn_measured_fraction_theta_max 0.955
_diffrn_measurement_details
;
List of Runs (angles in degrees, time in seconds):

  # Type    Start    End  Width  t~exp~   \w     \q     \k     \f   Frames
--------------------------------------------------------------------------
  1  \w   -113.00 -18.00   1.00    3.47    --  -42.18 -38.00-180.00   95
  2  \w    -67.00  32.00   1.00    3.47    --  -42.18  38.00   0.00   99
  3  \w     21.00 113.00   1.00   13.89    --   87.05 -45.00 -30.00   92
  4  \w     19.00 120.00   1.00   13.89    --   87.05 -77.00-150.00  101
  5  \w     99.00 160.00   1.00   13.89    --   87.05 125.00-120.00   61
  6  \w     58.00 118.00   1.00   13.89    --   87.05-125.00-150.00   60
  7  \w     11.00 110.00   1.00   13.89    --   87.05 -94.00   0.00   99
  8  \w     63.00 159.00   1.00   13.89    --   87.05  45.00-180.00   96
  9  \w     14.00 134.00   1.00   13.89    --   87.05 -15.00-180.00  120
;
_diffrn_measurement_device 'four-circle diffractometer'
_diffrn_measurement_device_type 'SuperNova, Dual, Cu at home/near, Atlas'
_diffrn_measurement_method '\w scans'
_diffrn_orient_matrix_type 'CrysAlisPro convention (1999,Acta A55,543-557)'
_diffrn_orient_matrix_UB_11 -0.0203244000
_diffrn_orient_matrix_UB_12 0.0087369000
_diffrn_orient_matrix_UB_13 -0.0763385000
_diffrn_orient_matrix_UB_21 0.0889241000
_diffrn_orient_matrix_UB_22 -0.0791922000
_diffrn_orient_matrix_UB_23 -0.0072044000
_diffrn_orient_matrix_UB_31 -0.1284323000
_diffrn_orient_matrix_UB_32 -0.0470297000
_diffrn_orient_matrix_UB_33 0.0079625000
_diffrn_radiation_monochromator mirror
_diffrn_radiation_probe x-ray
_diffrn_radiation_type 'Cu K\a'
_diffrn_radiation_wavelength 1.54184
_diffrn_reflns_av_R_equivalents 0.0341
_diffrn_reflns_av_unetI/netI 0.0373
_diffrn_reflns_Laue_measured_fraction_full 0.955
_diffrn_reflns_Laue_measured_fraction_max 0.955
_diffrn_reflns_limit_h_max 8
_diffrn_reflns_limit_h_min -11
_diffrn_reflns_limit_k_max 17
_diffrn_reflns_limit_k_min -19
_diffrn_reflns_limit_l_max 22
_diffrn_reflns_limit_l_min -23
_diffrn_reflns_number 17910
_diffrn_reflns_point_group_measured_fraction_full 0.955
_diffrn_reflns_point_group_measured_fraction_max 0.955
_diffrn_reflns_theta_full 63.813
_diffrn_reflns_theta_max 63.813
_diffrn_reflns_theta_min 3.565
_diffrn_source 'micro-focus sealed X-ray tube'
_diffrn_source_type 'SuperNova (Cu) X-ray Source'
_exptl_absorpt_coefficient_mu 0.920
_exptl_absorpt_correction_T_max 1.00000
_exptl_absorpt_correction_T_min 0.90458
_exptl_absorpt_correction_type gaussian
_exptl_absorpt_process_details
;
CrysAlisPro 1.171.40.54a (Rigaku Oxford Diffraction, 2019)
Empirical absorption correction using spherical harmonics,
 implemented in SCALE3 ABSPACK scaling algorithm.
;
_exptl_crystal_colour 'clear yellowish orange'
_exptl_crystal_colour_lustre clear
_exptl_crystal_colour_modifier yellowish
_exptl_crystal_colour_primary orange
_exptl_crystal_density_diffrn 1.382
_exptl_crystal_description plate
_exptl_crystal_F_000 1440
_exptl_crystal_recrystallization_method 'The material was recrystallised from ? by solvent layering'
_exptl_crystal_size_max 0.27
_exptl_crystal_size_mid 0.077
_exptl_crystal_size_min 0.06
_refine_diff_density_max 1.569
_refine_diff_density_min -1.043
_refine_diff_density_rms 0.073
_refine_ls_extinction_method none
_refine_ls_goodness_of_fit_ref 1.043
_refine_ls_hydrogen_treatment constr
_refine_ls_matrix_type full
_refine_ls_number_parameters 881
_refine_ls_number_reflns 10331
_refine_ls_number_restraints 10
_refine_ls_restrained_S_all 9.009
_refine_ls_R_factor_all 0.0920
_refine_ls_R_factor_gt 0.0731
_refine_ls_shift/su_max 0.001
_refine_ls_shift/su_mean 0.000
_refine_ls_structure_factor_coef Fsqd
_refine_ls_weighting_details 'w=1/[\s^2^(Fo^2^)+(0.1153P)^2^+4.8251P] where P=(Fo^2^+2Fc^2^)/3'
_refine_ls_weighting_scheme calc
_refine_ls_wR_factor_gt 0.1953
_refine_ls_wR_factor_ref 0.2126
_reflns_Friedel_coverage 0.000
_reflns_number_gt 8190
_reflns_number_total 10331
_reflns_threshold_expression 'I > 2\s(I)'
_cod_data_source_file jo0c01260_si_002.cif
_cod_data_source_block 19kat_ek03
_cod_database_code 4038555
_shelx_shelxl_version_number 2018/3
_chemical_oxdiff_formula 'C54 H66 N14 O'
_shelx_space_group_comment
;
The symmetry employed for this shelxl refinement is uniquely defined
by the following loop, which should always be used as a source of
symmetry information in preference to the above space-group names.
They are only intended as comments.
;
_shelx_estimated_absorpt_t_max 0.947
_shelx_estimated_absorpt_t_min 0.789
_reflns_odcompleteness_completeness 98.50
_reflns_odcompleteness_iscentric 1
_reflns_odcompleteness_theta 61.08
_olex2_refinement_description
;
1. Fixed Uiso
 At 1.2 times of:
  All C(H) groups, All C(H,H) groups, All N(H,H) groups
 At 1.5 times of:
  All O(H,H) groups
2. Restrained distances
 O601-N600_$1 \\sim O605_$1-N600_$1 \\sim O604_$1-N600_$1 \\sim O606_$1-N600_$1
\\sim O602_$1-
 N600_$1
 with sigma of 0.02
3. Uiso/Uaniso restraints and constraints
Uanis(O606) = Uanis(O605) = Uanis(O601) = Uanis(O604) = Uanis(O603)
4. Others
 Sof(O602)=Sof(O604)=Sof(O605)=1-FVAR(1)
 Sof(O601)=Sof(O603)=Sof(O606)=FVAR(1)
5.a Free rotating group:
 O100(H10G,H10H), O200(H20A,H20B), O400(H40A,H40B), O700(H70A,H70B)
5.b Secondary CH2 refined with riding coordinates:
 N3A(H3AA,H3AB), N3B(H3BA,H3BB), N3C(H3CA,H3CB), N8A(H8AA,H8AB), N8B(H8BA,
 H8BB), N8C(H8CA,H8CB), C1A(H1AA,H1AB), C1B(H1BA,H1BB), C1C(H1CA,H1CB),
 C2A(H2AA,H2AB), C2B(H2BA,H2BB), C2C(H2CA,H2CB), C4A(H4AA,H4AB), C4B(H4BA,H4BB),
  C4C(H4CA,H4CB), C7A(H7AA,H7AB), C7B(H7BA,H7BB), C7C(H7CA,H7CB), C9A(H9AA,
 H9AB), C9B(H9BA,H9BB), C9C(H9CA,H9CB), C10A(H10A,H10B), C10B(H10C,H10D),
 C10C(H10E,H10F)
5.c Aromatic/amide H refined with riding coordinates:
 C12A(H12A), C12B(H12B), C12C(H12C), C13A(H13A), C13B(H13B), C13C(H13C),
 C15A(H15A), C15B(H15B), C15C(H15C), C16A(H16A), C16B(H16B), C16C(H16C),
 C22A(H22A), C22B(H22B), C22C(H22C), C23A(H23A), C23B(H23B), C23C(H23C),
 C25A(H25A), C25B(H25B), C25C(H25C), C26A(H26A), C26B(H26B), C26C(H26C)
;
_smtbx_masks_void_probe_radius 1.2
_smtbx_masks_void_truncation_radius 1.2
_olex2_date_sample_data_collection 2019-06-27
_olex2_diffrn_ambient_temperature_device 'Oxford Instruments Cryojet'
_olex2_exptl_crystal_mounting_method 'The crystal was mounted on a mylar loop in perfluoroether oil'
_olex2_submission_special_instructions 'No special instructions were received'
_oxdiff_exptl_absorpt_empirical_details
;
Empirical correction (ABSPACK) includes:
- Absorption correction using spherical harmonics
- Frame scaling
;
_oxdiff_exptl_absorpt_empirical_full_max 1.158
_oxdiff_exptl_absorpt_empirical_full_min 0.639

loop_
_space_group_symop_operation_xyz
'x, y, z'
'-x, -y, -z'

loop_
_atom_site_label
_atom_site_type_symbol
_atom_site_fract_x
_atom_site_fract_y
_atom_site_fract_z
_atom_site_U_iso_or_equiv
_atom_site_adp_type
_atom_site_occupancy
_atom_site_site_symmetry_order
_atom_site_calc_flag
_atom_site_refinement_flags_posn
_atom_site_refinement_flags_adp
_atom_site_refinement_flags_occupancy
_atom_site_disorder_assembly
_atom_site_disorder_group
O100 O 0.5708(4) 0.84683(19) 0.45692(15) 0.0570(8) Uani 1 1 d G . . . .
H10G H 0.565458 0.889014 0.430701 0.085 Uiso 1 1 d G U . . .
H10H H 0.650625 0.824931 0.450104 0.085 Uiso 1 1 d G U . . .
O101 O 0.1917(2) 0.14635(17) 0.20412(13) 0.0424(6) Uani 1 1 d . . . . .
O102 O 0.0248(3) 0.11490(15) 0.14391(14) 0.0451(7) Uani 1 1 d . . . . .
O103 O -0.0088(2) 0.20903(15) 0.21216(13) 0.0370(6) Uani 1 1 d . . . . .
N100 N 0.0707(3) 0.15691(16) 0.18641(14) 0.0291(6) Uani 1 1 d . . . . .
O200 O 0.7714(3) 0.8273(2) 0.30954(15) 0.0589(8) Uani 1 1 d G . . . .
H20A H 0.835967 0.855904 0.317821 0.088 Uiso 1 1 d G U . . .
H20B H 0.769574 0.793441 0.343078 0.088 Uiso 1 1 d G U . . .
O201 O 0.6146(2) 0.00548(15) 0.17399(12) 0.0369(6) Uani 1 1 d . . . . .
O202 O 0.7128(3) 0.09759(16) 0.11591(13) 0.0406(6) Uani 1 1 d . . . . .
O203 O 0.5678(3) 0.02720(19) 0.06967(14) 0.0559(8) Uani 1 1 d . . . . .
N200 N 0.6313(3) 0.04353(17) 0.11961(14) 0.0304(6) Uani 1 1 d . . . . .
O301 O 0.8069(4) 0.6980(3) 0.40912(18) 0.0785(11) Uani 1 1 d . . . . .
O302 O 0.9539(3) 0.6725(3) 0.48934(17) 0.0733(10) Uani 1 1 d . . . . .
O303 O 0.8362(7) 0.7826(4) 0.4779(3) 0.143(3) Uani 1 1 d . . . . .
N300 N 0.8689(4) 0.7173(3) 0.45822(18) 0.0554(10) Uani 1 1 d . . . . .
O400 O 0.4073(3) 0.13386(17) 0.40487(13) 0.0416(6) Uani 1 1 d G . . . .
H40A H 0.403285 0.138712 0.446820 0.062 Uiso 1 1 d G U . . .
H40B H 0.469990 0.163220 0.391032 0.062 Uiso 1 1 d G U . . .
O401 O 0.3814(3) 1.01596(18) 0.28838(14) 0.0478(7) Uani 1 1 d . . . . .
O402 O 0.5102(3) 0.98079(16) 0.37378(13) 0.0433(6) Uani 1 1 d . . . . .
O403 O 0.5015(4) 0.90204(17) 0.29255(14) 0.0568(8) Uani 1 1 d . . . . .
N400 N 0.4625(3) 0.96631(19) 0.31753(15) 0.0383(7) Uani 1 1 d . . . . .
O501 O 0.1805(4) 0.81402(17) 0.32919(15) 0.0587(8) Uani 1 1 d . . . . .
O502 O 0.0868(3) 0.92165(17) 0.28150(12) 0.0419(6) Uani 1 1 d . . . . .
O503 O 0.1567(3) 0.92055(17) 0.38371(13) 0.0501(7) Uani 1 1 d . . . . .
N500 N 0.1411(3) 0.88566(17) 0.33162(14) 0.0316(6) Uani 1 1 d . . . . .
O700 O 0.5030(3) 0.84910(19) 0.02869(15) 0.0530(7) Uani 1 1 d G . . . .
H70A H 0.484128 0.886249 -0.001596 0.080 Uiso 1 1 d G U . . .
H70B H 0.573425 0.863118 0.047530 0.080 Uiso 1 1 d G U . . .
N1 N 0.0983(3) 0.89320(15) 0.09161(12) 0.0235(6) Uani 1 1 d . . . . .
N2 N 0.8928(3) 0.11884(17) 0.38373(13) 0.0290(6) Uani 1 1 d . . . . .
N3A N -0.0479(3) 0.80957(16) 0.20438(14) 0.0306(6) Uani 1 1 d . . . . .
H3AA H 0.031961 0.828203 0.216723 0.037 Uiso 1 1 calc R U . . .
H3AB H -0.101673 0.804865 0.241603 0.037 Uiso 1 1 calc R U . . .
N3B N 0.1175(3) 0.76718(15) -0.05705(13) 0.0230(5) Uani 1 1 d . . . . .
H3BA H 0.098848 0.808849 -0.087959 0.028 Uiso 1 1 calc R U . . .
H3BB H 0.038384 0.743457 -0.048310 0.028 Uiso 1 1 calc R U . . .
N3C N 0.3997(3) 0.89223(16) 0.15713(14) 0.0278(6) Uani 1 1 d . . . . .
H3CA H 0.448599 0.885839 0.118647 0.033 Uiso 1 1 calc R U . . .
H3CB H 0.457539 0.906969 0.188336 0.033 Uiso 1 1 calc R U . . .
N5A N 0.3667(4) 0.5134(2) 0.3304(2) 0.0635(11) Uani 1 1 d . . . . .
N5B N 0.3526(3) 0.43563(17) 0.09527(15) 0.0321(6) Uani 1 1 d . . . . .
N5C N 0.7514(3) 0.56365(17) 0.26634(15) 0.0327(6) Uani 1 1 d . . . . .
N6A N 0.3308(4) 0.5037(2) 0.3863(2) 0.0598(10) Uani 1 1 d . . . . .
N6B N 0.4537(3) 0.43798(17) 0.13239(14) 0.0310(6) Uani 1 1 d . . . . .
N6C N 0.8366(3) 0.53683(18) 0.22446(15) 0.0343(7) Uani 1 1 d . . . . .
N8A N 0.6961(4) 0.1996(2) 0.53121(15) 0.0474(9) Uani 1 1 d . . . . .
H8AA H 0.750162 0.168834 0.561054 0.057 Uiso 1 1 calc R U . . .
H8AB H 0.607893 0.192663 0.543254 0.057 Uiso 1 1 calc R U . . .
N8B N 0.7659(3) 0.11601(16) 0.25464(13) 0.0254(6) Uani 1 1 d . . . . .
H8BA H 0.755546 0.107521 0.210669 0.030 Uiso 1 1 calc R U . . .
H8BB H 0.825224 0.154778 0.256824 0.030 Uiso 1 1 calc R U . . .
N8C N 1.2074(3) 0.21843(16) 0.32904(14) 0.0279(6) Uani 1 1 d . . . . .
H8CA H 1.201785 0.204048 0.286211 0.033 Uiso 1 1 calc R U . . .
H8CB H 1.272966 0.184583 0.350040 0.033 Uiso 1 1 calc R U . . .
C1A C -0.0227(3) 0.92990(19) 0.12569(16) 0.0275(7) Uani 1 1 d . . . . .
H1AA H -0.073879 0.968029 0.093401 0.033 Uiso 1 1 calc R U . . .
H1AB H 0.008163 0.961007 0.162179 0.033 Uiso 1 1 calc R U . . .
C1B C 0.0614(3) 0.86671(19) 0.02620(16) 0.0262(7) Uani 1 1 d . . . . .
H1BA H 0.060641 0.912510 -0.007760 0.031 Uiso 1 1 calc R U . . .
H1BB H -0.031497 0.847630 0.028859 0.031 Uiso 1 1 calc R U . . .
C1C C 0.2053(3) 0.95039(19) 0.08282(16) 0.0275(7) Uani 1 1 d . . . . .
H1CA H 0.161188 1.003823 0.068119 0.033 Uiso 1 1 calc R U . . .
H1CB H 0.268154 0.932962 0.046495 0.033 Uiso 1 1 calc R U . . .
C2A C -0.1180(3) 0.8699(2) 0.15475(17) 0.0305(7) Uani 1 1 d . . . . .
H2AA H -0.196112 0.898932 0.177031 0.037 Uiso 1 1 calc R U . . .
H2AB H -0.154685 0.841454 0.118035 0.037 Uiso 1 1 calc R U . . .
C2B C 0.1632(3) 0.79948(19) 0.00538(15) 0.0251(7) Uani 1 1 d . . . . .
H2BA H 0.254300 0.820101 -0.001988 0.030 Uiso 1 1 calc R U . . .
H2BB H 0.171207 0.756023 0.041480 0.030 Uiso 1 1 calc R U . . .
C2C C 0.2892(3) 0.95910(19) 0.14447(17) 0.0281(7) Uani 1 1 d . . . . .
H2CA H 0.331816 1.010789 0.139396 0.034 Uiso 1 1 calc R U . . .
H2CB H 0.227400 0.960919 0.183936 0.034 Uiso 1 1 calc R U . . .
C4A C -0.0178(4) 0.7287(2) 0.17854(18) 0.0346(8) Uani 1 1 d . . . . .
H4AA H 0.023745 0.735031 0.133345 0.041 Uiso 1 1 calc R U . . .
H4AB H -0.104882 0.703670 0.174090 0.041 Uiso 1 1 calc R U . . .
C4B C 0.2192(3) 0.70747(19) -0.08647(16) 0.0259(7) Uani 1 1 d . . . . .
H4BA H 0.302943 0.734058 -0.099665 0.031 Uiso 1 1 calc R U . . .
H4BB H 0.180597 0.688187 -0.127265 0.031 Uiso 1 1 calc R U . . .
C4C C 0.3488(3) 0.81301(19) 0.18072(18) 0.0299(7) Uani 1 1 d . . . . .
H4CA H 0.296196 0.793143 0.144336 0.036 Uiso 1 1 calc R U . . .
H4CB H 0.285788 0.821095 0.219148 0.036 Uiso 1 1 calc R U . . .
C7A C 0.7197(4) 0.2862(3) 0.5399(2) 0.0500(11) Uani 1 1 d . . . . .
H7AA H 0.815615 0.295354 0.527790 0.060 Uiso 1 1 calc R U . . .
H7AB H 0.705420 0.297454 0.587524 0.060 Uiso 1 1 calc R U . . .
C7B C 0.6304(3) 0.14695(19) 0.28208(16) 0.0273(7) Uani 1 1 d . . . . .
H7BA H 0.639784 0.156921 0.329891 0.033 Uiso 1 1 calc R U . . .
H7BB H 0.563605 0.106158 0.278834 0.033 Uiso 1 1 calc R U . . .
C7C C 1.2499(3) 0.3030(2) 0.32793(18) 0.0314(7) Uani 1 1 d . . . . .
H7CA H 1.273144 0.315174 0.373893 0.038 Uiso 1 1 calc R U . . .
H7CB H 1.332884 0.307157 0.299647 0.038 Uiso 1 1 calc R U . . .
C9A C 0.7205(5) 0.1663(3) 0.4638(2) 0.0593(12) Uani 1 1 d . . . . .
H9AA H 0.658536 0.123363 0.458796 0.071 Uiso 1 1 calc R U . . .
H9AB H 0.697937 0.209420 0.428518 0.071 Uiso 1 1 calc R U . . .
C9B C 0.8288(3) 0.04017(19) 0.28925(17) 0.0295(7) Uani 1 1 d . . . . .
H9BA H 0.921451 0.028146 0.270406 0.035 Uiso 1 1 calc R U . . .
H9BB H 0.773349 -0.004566 0.279935 0.035 Uiso 1 1 calc R U . . .
C9C C 1.0735(3) 0.2087(2) 0.36362(18) 0.0322(8) Uani 1 1 d . . . . .
H9CA H 1.000389 0.241764 0.338652 0.039 Uiso 1 1 calc R U . . .
H9CB H 1.076711 0.228124 0.409134 0.039 Uiso 1 1 calc R U . . .
C10A C 0.8639(4) 0.1333(2) 0.45440(17) 0.0355(8) Uani 1 1 d . . . . .
H10A H 0.926808 0.171501 0.469583 0.043 Uiso 1 1 calc R U . . .
H10B H 0.880075 0.082211 0.482056 0.043 Uiso 1 1 calc R U . . .
C10B C 0.8395(3) 0.0441(2) 0.36463(17) 0.0306(7) Uani 1 1 d . . . . .
H10C H 0.747843 0.039553 0.385158 0.037 Uiso 1 1 calc R U . . .
H10D H 0.900291 -0.002122 0.382675 0.037 Uiso 1 1 calc R U . . .
C10C C 1.0402(3) 0.1214(2) 0.36856(17) 0.0309(7) Uani 1 1 d . . . . .
H10E H 1.062733 0.096832 0.325767 0.037 Uiso 1 1 calc R U . . .
H10F H 1.094778 0.090959 0.404409 0.037 Uiso 1 1 calc R U . . .
C11A C 0.0763(4) 0.6736(2) 0.22209(19) 0.0359(8) Uani 1 1 d . . . . .
C11B C 0.2563(3) 0.63666(19) -0.03763(16) 0.0256(7) Uani 1 1 d . . . . .
C11C C 0.4612(3) 0.75024(19) 0.20145(16) 0.0276(7) Uani 1 1 d . . . . .
C12A C 0.1890(4) 0.6335(2) 0.1928(2) 0.0423(9) Uani 1 1 d . . . . .
H12A H 0.204228 0.642138 0.146033 0.051 Uiso 1 1 calc R U . . .
C12B C 0.3757(3) 0.63356(19) 0.00017(16) 0.0268(7) Uani 1 1 d . . . . .
H12B H 0.434140 0.676097 -0.005243 0.032 Uiso 1 1 calc R U . . .
C12C C 0.4796(3) 0.7266(2) 0.26875(17) 0.0314(7) Uani 1 1 d . . . . .
H12C H 0.425862 0.753020 0.301755 0.038 Uiso 1 1 calc R U . . .
C13A C 0.2788(4) 0.5818(2) 0.2296(3) 0.0492(10) Uani 1 1 d . . . . .
H13A H 0.355552 0.555278 0.208597 0.059 Uiso 1 1 calc R U . . .
C13B C 0.4090(3) 0.5696(2) 0.04502(17) 0.0288(7) Uani 1 1 d . . . . .
H13B H 0.489775 0.568141 0.070778 0.035 Uiso 1 1 calc R U . . .
C13C C 0.5757(4) 0.6648(2) 0.28780(17) 0.0330(8) Uani 1 1 d . . . . .
H13C H 0.587226 0.648680 0.333878 0.040 Uiso 1 1 calc R U . . .
C14A C 0.2565(4) 0.5689(2) 0.2969(3) 0.0538(12) Uani 1 1 d . . . . .
C14B C 0.3244(3) 0.50679(19) 0.05273(17) 0.0277(7) Uani 1 1 d . . . . .
C14C C 0.6555(3) 0.62624(19) 0.24019(17) 0.0284(7) Uani 1 1 d . . . . .
C15A C 0.1425(5) 0.6072(3) 0.3279(2) 0.0554(12) Uani 1 1 d . . . . .
H15A H 0.127300 0.597442 0.374594 0.066 Uiso 1 1 calc R U . . .
C15B C 0.2074(4) 0.5086(2) 0.01437(19) 0.0356(8) Uani 1 1 d . . . . .
H15B H 0.150575 0.465147 0.018673 0.043 Uiso 1 1 calc R U . . .
C15C C 0.6391(4) 0.6492(2) 0.17254(18) 0.0335(8) Uani 1 1 d . . . . .
H15C H 0.693868 0.623019 0.139749 0.040 Uiso 1 1 calc R U . . .
C16A C 0.0514(4) 0.6598(2) 0.2901(2) 0.0440(9) Uani 1 1 d . . . . .
H16A H -0.026474 0.685775 0.310610 0.053 Uiso 1 1 calc R U . . .
C16B C 0.1737(3) 0.5737(2) -0.03018(19) 0.0341(8) Uani 1 1 d . . . . .
H16B H 0.092789 0.575201 -0.055894 0.041 Uiso 1 1 calc R U . . .
C16C C 0.5418(3) 0.7109(2) 0.15375(17) 0.0312(7) Uani 1 1 d . . . . .
H16C H 0.529717 0.726692 0.107637 0.037 Uiso 1 1 calc R U . . .
C21A C 0.4449(5) 0.4477(2) 0.4202(2) 0.0511(11) Uani 1 1 d . . . . .
C21B C 0.4880(3) 0.36377(19) 0.17003(16) 0.0277(7) Uani 1 1 d . . . . .
C21C C 0.9342(3) 0.4769(2) 0.25335(18) 0.0303(7) Uani 1 1 d . . . . .
C22A C 0.5810(6) 0.4374(3) 0.4021(2) 0.0580(12) Uani 1 1 d . . . . .
H22A H 0.612952 0.465712 0.363064 0.070 Uiso 1 1 calc R U . . .
C22B C 0.5831(4) 0.3662(2) 0.22071(17) 0.0321(7) Uani 1 1 d . . . . .
H22B H 0.617172 0.415739 0.230108 0.039 Uiso 1 1 calc R U . . .
C22C C 0.9495(4) 0.4601(2) 0.32211(18) 0.0327(8) Uani 1 1 d . . . . .
H22C H 0.890202 0.487097 0.352739 0.039 Uiso 1 1 calc R U . . .
C23A C 0.6721(5) 0.3858(3) 0.4406(2) 0.0534(11) Uani 1 1 d . . . . .
H23A H 0.766106 0.379883 0.428319 0.064 Uiso 1 1 calc R U . . .
C23B C 0.6277(3) 0.2961(2) 0.25724(17) 0.0304(7) Uani 1 1 d . . . . .
H23B H 0.692311 0.297875 0.291876 0.036 Uiso 1 1 calc R U . . .
C23C C 1.0520(4) 0.4037(2) 0.34528(18) 0.0334(8) Uani 1 1 d . . . . .
H23C H 1.062455 0.392121 0.392090 0.040 Uiso 1 1 calc R U . . .
C24A C 0.6249(4) 0.3431(2) 0.49718(18) 0.0398(9) Uani 1 1 d . . . . .
C24B C 0.5791(3) 0.22331(19) 0.24388(16) 0.0261(7) Uani 1 1 d . . . . .
C24C C 1.1393(3) 0.36400(19) 0.30141(17) 0.0287(7) Uani 1 1 d . . . . .
C25A C 0.4869(4) 0.3543(2) 0.5142(2) 0.0429(9) Uani 1 1 d . . . . .
H25A H 0.453048 0.325182 0.552334 0.052 Uiso 1 1 calc R U . . .
C25B C 0.4831(3) 0.22173(19) 0.19333(16) 0.0265(7) Uani 1 1 d . . . . .
H25B H 0.449171 0.172156 0.184021 0.032 Uiso 1 1 calc R U . . .
C25C C 1.1239(3) 0.3813(2) 0.23269(18) 0.0337(8) Uani 1 1 d . . . . .
H25C H 1.183028 0.354243 0.202031 0.040 Uiso 1 1 calc R U . . .
C26A C 0.3985(5) 0.4069(2) 0.4767(2) 0.0500(10) Uani 1 1 d . . . . .
H26A H 0.305371 0.415010 0.490021 0.060 Uiso 1 1 calc R U . . .
C26B C 0.4367(3) 0.2912(2) 0.15664(16) 0.0286(7) Uani 1 1 d . . . . .
H26B H 0.370676 0.289605 0.122651 0.034 Uiso 1 1 calc R U . . .
C26C C 1.0219(4) 0.4380(2) 0.20933(18) 0.0347(8) Uani 1 1 d . . . . .
H26C H 1.012277 0.450216 0.162556 0.042 Uiso 1 1 calc R U . . .
N600 N 0.7987(3) 0.7170(2) -0.00569(16) 0.0389(7) Uani 1 1 d . . . . .
O601 O 0.8585(5) 0.7070(5) -0.0647(3) 0.0800(11) Uani 0.630(5) 1 d D . P A 1
O602 O 0.7727(9) 0.7923(5) -0.0042(9) 0.099(5) Uani 0.370(5) 1 d . . P A 1
O603 O 0.8959(6) 0.6926(5) 0.0256(4) 0.0800(11) Uani 0.630(5) 1 d . . P A 1
O604 O 0.8066(10) 0.7757(8) -0.0534(6) 0.0800(11) Uani 0.370(5) 1 d . . P A 2
O605 O 0.9164(9) 0.6781(8) -0.0071(7) 0.0800(11) Uani 0.370(5) 1 d . . P A 2
O606 O 0.6855(5) 0.7036(4) 0.0109(3) 0.0800(11) Uani 0.630(5) 1 d . . P A 2

loop_
_atom_site_aniso_label
_atom_site_aniso_U_11
_atom_site_aniso_U_22
_atom_site_aniso_U_33
_atom_site_aniso_U_23
_atom_site_aniso_U_13
_atom_site_aniso_U_12
O100 0.075(2) 0.0532(19) 0.0393(16) 0.0056(13) -0.0022(15) 0.0103(16)
O101 0.0223(12) 0.0608(17) 0.0445(15) -0.0123(13) -0.0113(11) 0.0045(11)
O102 0.0541(16) 0.0320(13) 0.0496(16) -0.0060(12) -0.0266(13) 0.0015(12)
O103 0.0280(12) 0.0363(14) 0.0456(15) -0.0009(11) -0.0017(11) 0.0018(11)
N100 0.0286(15) 0.0268(14) 0.0319(15) 0.0013(12) -0.0074(12) -0.0033(12)
O200 0.064(2) 0.070(2) 0.0435(17) -0.0014(15) 0.0163(14) -0.0110(16)
O201 0.0377(13) 0.0387(14) 0.0347(13) 0.0043(11) -0.0042(10) -0.0115(11)
O202 0.0394(14) 0.0417(15) 0.0416(14) 0.0021(11) 0.0023(11) -0.0129(12)
O203 0.072(2) 0.0624(19) 0.0363(15) -0.0011(13) -0.0178(14) -0.0215(16)
N200 0.0267(14) 0.0307(15) 0.0333(16) -0.0018(12) -0.0011(12) -0.0001(12)
O301 0.068(2) 0.114(3) 0.056(2) 0.008(2) -0.0193(17) -0.033(2)
O302 0.0513(19) 0.105(3) 0.060(2) 0.0138(19) -0.0159(16) 0.0028(19)
O303 0.171(5) 0.110(4) 0.147(5) -0.046(4) -0.106(4) 0.045(4)
N300 0.0408(19) 0.083(3) 0.042(2) -0.0036(19) -0.0037(16) -0.0045(19)
O400 0.0402(15) 0.0478(16) 0.0349(14) -0.0003(12) -0.0066(11) 0.0067(12)
O401 0.0394(15) 0.0589(18) 0.0446(16) 0.0048(13) -0.0110(12) -0.0052(13)
O402 0.0541(16) 0.0394(14) 0.0372(14) -0.0034(11) -0.0161(12) -0.0050(12)
O403 0.094(2) 0.0339(15) 0.0436(16) -0.0059(13) -0.0155(16) -0.0067(15)
N400 0.0421(17) 0.0369(18) 0.0370(17) 0.0052(14) -0.0058(14) -0.0149(14)
O501 0.082(2) 0.0404(17) 0.0494(17) -0.0021(13) -0.0121(15) 0.0196(15)
O502 0.0365(13) 0.0548(16) 0.0311(13) 0.0067(12) -0.0095(11) 0.0101(12)
O503 0.0689(19) 0.0472(16) 0.0329(14) -0.0074(12) -0.0132(13) 0.0103(14)
N500 0.0292(15) 0.0335(16) 0.0298(16) 0.0038(12) -0.0015(12) 0.0074(12)
O700 0.0531(18) 0.0541(18) 0.0484(17) 0.0069(14) 0.0093(13) 0.0070(14)
N1 0.0226(13) 0.0240(13) 0.0232(13) 0.0004(10) -0.0022(10) 0.0016(10)
N2 0.0268(14) 0.0315(15) 0.0280(14) -0.0005(11) -0.0048(11) 0.0015(11)
N3A 0.0311(15) 0.0286(15) 0.0310(15) 0.0028(12) -0.0004(12) 0.0004(12)
N3B 0.0209(13) 0.0224(13) 0.0250(13) 0.0014(10) -0.0030(10) 0.0000(10)
N3C 0.0234(13) 0.0255(14) 0.0340(15) -0.0001(11) -0.0030(11) -0.0004(11)
N5A 0.077(3) 0.042(2) 0.075(3) -0.0132(19) 0.022(2) -0.0225(19)
N5B 0.0272(15) 0.0285(15) 0.0386(16) 0.0071(12) -0.0024(12) 0.0029(12)
N5C 0.0303(15) 0.0273(15) 0.0390(16) 0.0022(12) -0.0059(13) 0.0039(12)
N6A 0.075(3) 0.058(2) 0.051(2) -0.0188(18) 0.014(2) -0.028(2)
N6B 0.0318(15) 0.0277(15) 0.0315(15) 0.0033(12) -0.0020(12) 0.0060(12)
N6C 0.0308(15) 0.0334(16) 0.0377(16) 0.0000(13) -0.0076(13) 0.0026(12)
N8A 0.052(2) 0.056(2) 0.0298(16) -0.0003(14) -0.0068(14) 0.0247(17)
N8B 0.0202(13) 0.0252(14) 0.0301(14) 0.0009(11) -0.0027(11) -0.0003(11)
N8C 0.0243(13) 0.0278(14) 0.0312(14) -0.0034(11) -0.0067(11) 0.0025(11)
C1A 0.0275(16) 0.0256(16) 0.0277(16) 0.0011(13) -0.0010(13) 0.0063(13)
C1B 0.0253(16) 0.0270(16) 0.0248(16) 0.0011(13) -0.0045(13) 0.0045(13)
C1C 0.0267(16) 0.0253(16) 0.0291(17) 0.0015(13) 0.0010(13) 0.0033(13)
C2A 0.0231(16) 0.0349(18) 0.0319(18) 0.0019(14) -0.0012(13) 0.0043(14)
C2B 0.0252(16) 0.0265(16) 0.0229(15) -0.0006(13) -0.0053(12) 0.0017(13)
C2C 0.0255(16) 0.0221(16) 0.0362(18) -0.0011(13) -0.0037(13) 0.0016(13)
C4A 0.0374(19) 0.0272(18) 0.0384(19) -0.0001(15) -0.0042(15) 0.0007(15)
C4B 0.0262(16) 0.0238(16) 0.0268(16) 0.0006(13) -0.0001(13) 0.0019(13)
C4C 0.0255(16) 0.0257(17) 0.0375(18) 0.0049(14) -0.0053(14) -0.0015(13)
C7A 0.035(2) 0.077(3) 0.036(2) 0.016(2) -0.0117(16) -0.009(2)
C7B 0.0220(16) 0.0283(17) 0.0303(17) 0.0035(13) -0.0002(13) 0.0007(13)
C7C 0.0268(17) 0.0292(18) 0.0382(19) -0.0022(14) -0.0080(14) -0.0010(14)
C9A 0.054(3) 0.075(3) 0.045(2) -0.011(2) -0.008(2) 0.020(2)
C9B 0.0291(17) 0.0218(16) 0.0368(18) 0.0007(13) -0.0078(14) 0.0016(13)
C9C 0.0266(17) 0.0343(19) 0.0356(18) -0.0061(15) -0.0026(14) 0.0014(14)
C10A 0.0362(19) 0.040(2) 0.0286(18) 0.0002(15) -0.0035(15) 0.0054(16)
C10B 0.0291(17) 0.0274(17) 0.0334(18) 0.0071(14) -0.0045(14) 0.0026(14)
C10C 0.0273(17) 0.0318(18) 0.0328(18) -0.0003(14) -0.0061(14) 0.0015(14)
C11A 0.0372(19) 0.0244(17) 0.046(2) 0.0020(15) -0.0077(16) -0.0061(15)
C11B 0.0235(16) 0.0261(16) 0.0265(16) -0.0019(13) 0.0006(12) 0.0022(13)
C11C 0.0236(16) 0.0268(17) 0.0324(17) 0.0026(13) -0.0053(13) -0.0047(13)
C12A 0.037(2) 0.0264(18) 0.063(3) -0.0017(17) -0.0005(18) -0.0041(16)
C12B 0.0242(16) 0.0255(16) 0.0307(17) 0.0008(13) -0.0015(13) -0.0033(13)
C12C 0.0309(17) 0.0287(17) 0.0341(18) -0.0012(14) -0.0025(14) 0.0002(14)
C13A 0.041(2) 0.030(2) 0.077(3) -0.001(2) -0.010(2) -0.0043(17)
C13B 0.0235(16) 0.0298(17) 0.0322(17) -0.0005(14) -0.0035(13) 0.0020(14)
C13C 0.0372(19) 0.0310(18) 0.0297(18) 0.0039(14) -0.0057(14) 0.0007(15)
C14A 0.042(2) 0.0214(18) 0.098(4) 0.003(2) -0.031(2) -0.0017(17)
C14B 0.0241(16) 0.0235(16) 0.0336(17) 0.0024(13) 0.0002(13) 0.0061(13)
C14C 0.0241(16) 0.0259(17) 0.0348(18) 0.0023(14) -0.0062(13) -0.0025(13)
C15A 0.081(3) 0.040(2) 0.047(2) 0.0104(19) -0.021(2) -0.025(2)
C15B 0.0284(18) 0.0270(18) 0.051(2) 0.0068(15) -0.0100(15) -0.0056(14)
C15C 0.0302(18) 0.0371(19) 0.0325(18) -0.0017(15) -0.0053(14) 0.0019(15)
C16A 0.052(2) 0.033(2) 0.047(2) 0.0025(17) -0.0054(18) -0.0068(17)
C16B 0.0231(16) 0.0327(18) 0.046(2) 0.0030(15) -0.0118(15) -0.0013(14)
C16C 0.0303(17) 0.0343(18) 0.0281(17) 0.0020(14) -0.0073(14) 0.0010(14)
C21A 0.058(3) 0.035(2) 0.061(3) -0.0031(19) -0.034(2) 0.0011(19)
C21B 0.0241(16) 0.0259(17) 0.0316(17) 0.0013(13) 0.0022(13) 0.0043(13)
C21C 0.0260(17) 0.0258(17) 0.0387(19) -0.0007(14) -0.0061(14) -0.0003(13)
C22A 0.096(4) 0.043(2) 0.035(2) 0.0103(18) -0.016(2) -0.016(2)
C22B 0.0346(18) 0.0246(17) 0.0370(19) -0.0016(14) -0.0041(15) -0.0014(14)
C22C 0.0327(18) 0.0269(17) 0.0369(19) 0.0000(14) -0.0005(14) 0.0042(14)
C23A 0.055(3) 0.059(3) 0.045(2) 0.009(2) -0.0018(19) -0.007(2)
C23B 0.0290(17) 0.0295(18) 0.0323(18) -0.0003(14) -0.0072(14) 0.0001(14)
C23C 0.0366(19) 0.0296(18) 0.0333(18) 0.0006(14) -0.0050(15) 0.0003(15)
C24A 0.043(2) 0.045(2) 0.0312(19) 0.0011(16) -0.0085(16) -0.0045(17)
C24B 0.0207(15) 0.0283(17) 0.0279(16) 0.0035(13) 0.0018(12) 0.0017(13)
C24C 0.0236(16) 0.0246(16) 0.0380(19) -0.0011(14) -0.0060(14) -0.0023(13)
C25A 0.047(2) 0.042(2) 0.040(2) -0.0020(17) -0.0096(17) -0.0023(18)
C25B 0.0218(15) 0.0244(16) 0.0325(17) 0.0011(13) 0.0005(13) 0.0006(13)
C25C 0.0274(17) 0.0351(19) 0.0382(19) -0.0033(15) -0.0012(14) 0.0004(14)
C26A 0.046(2) 0.040(2) 0.064(3) -0.005(2) -0.017(2) 0.0008(18)
C26B 0.0221(16) 0.0325(18) 0.0298(17) 0.0005(14) -0.0025(13) 0.0043(13)
C26C 0.0334(18) 0.0374(19) 0.0325(18) 0.0003(15) -0.0053(15) 0.0005(15)
N600 0.0262(16) 0.0470(19) 0.0439(18) -0.0021(14) -0.0059(13) -0.0058(13)
O601 0.0330(15) 0.118(3) 0.091(3) -0.008(2) 0.0069(15) -0.0182(15)
O602 0.033(5) 0.045(6) 0.216(16) -0.003(7) 0.017(7) 0.001(4)
O603 0.0330(15) 0.118(3) 0.091(3) -0.008(2) 0.0069(15) -0.0182(15)
O604 0.0330(15) 0.118(3) 0.091(3) -0.008(2) 0.0069(15) -0.0182(15)
O605 0.0330(15) 0.118(3) 0.091(3) -0.008(2) 0.0069(15) -0.0182(15)
O606 0.0330(15) 0.118(3) 0.091(3) -0.008(2) 0.0069(15) -0.0182(15)

loop_
_atom_type_symbol
_atom_type_description
_atom_type_scat_dispersion_real
_atom_type_scat_dispersion_imag
_atom_type_scat_source
C C 0.0181 0.0091 'International Tables Vol C Tables 4.2.6.8 and 6.1.1.4'
H H 0.0000 0.0000 'International Tables Vol C Tables 4.2.6.8 and 6.1.1.4'
N N 0.0311 0.0180 'International Tables Vol C Tables 4.2.6.8 and 6.1.1.4'
O O 0.0492 0.0322 'International Tables Vol C Tables 4.2.6.8 and 6.1.1.4'

loop_
_geom_angle_atom_site_label_1
_geom_angle_atom_site_label_2
_geom_angle_atom_site_label_3
_geom_angle
_geom_angle_site_symmetry_1
_geom_angle_site_symmetry_3
_geom_angle_publ_flag
H10G O100 H10H 104.5 . . ?
O101 N100 O102 120.9(3) . . ?
O101 N100 O103 120.2(3) . . ?
O102 N100 O103 118.8(3) . . ?
H20A O200 H20B 104.4 . . ?
O201 N200 O202 119.3(3) . . ?
O201 N200 O203 119.6(3) . . ?
O203 N200 O202 121.1(3) . . ?
O302 N300 O301 123.9(5) . . ?
O303 N300 O301 116.7(4) . . ?
O303 N300 O302 119.2(4) . . ?
H40A O400 H40B 104.5 . . ?
O401 N400 O402 119.8(3) . . ?
O401 N400 O403 121.3(3) . . ?
O403 N400 O402 118.9(3) . . ?
O501 N500 O502 118.7(3) . . ?
O501 N500 O503 120.0(3) . . ?
O502 N500 O503 121.3(3) . . ?
H70A O700 H70B 104.5 . . ?
C1A N1 C1C 110.7(2) . . ?
C1B N1 C1A 110.8(2) . . ?
C1B N1 C1C 109.9(2) . . ?
C10A N2 C10C 110.8(3) . . ?
C10B N2 C10A 112.0(3) . . ?
C10B N2 C10C 112.4(3) . . ?
H3AA N3A H3AB 107.7 . . ?
C2A N3A H3AA 108.8 . . ?
C2A N3A H3AB 108.8 . . ?
C4A N3A H3AA 108.8 . . ?
C4A N3A H3AB 108.8 . . ?
C4A N3A C2A 113.8(3) . . ?
H3BA N3B H3BB 107.6 . . ?
C2B N3B H3BA 108.7 . . ?
C2B N3B H3BB 108.7 . . ?
C2B N3B C4B 114.2(2) . . ?
C4B N3B H3BA 108.7 . . ?
C4B N3B H3BB 108.7 . . ?
H3CA N3C H3CB 107.6 . . ?
C2C N3C H3CA 108.6 . . ?
C2C N3C H3CB 108.6 . . ?
C4C N3C H3CA 108.6 . . ?
C4C N3C H3CB 108.6 . . ?
C4C N3C C2C 114.6(2) . . ?
N6A N5A C14A 105.5(4) . . ?
N6B N5B C14B 113.9(3) . . ?
N6C N5C C14C 114.8(3) . . ?
N5A N6A C21A 105.0(4) . . ?
N5B N6B C21B 113.0(3) . . ?
N5C N6C C21C 112.9(3) . . ?
H8AA N8A H8AB 107.0 . . ?
C7A N8A H8AA 107.5 . . ?
C7A N8A H8AB 107.5 . . ?
C9A N8A H8AA 107.5 . . ?
C9A N8A H8AB 107.5 . . ?
C9A N8A C7A 119.4(4) . . ?
H8BA N8B H8BB 107.5 . . ?
C7B N8B H8BA 108.4 . . ?
C7B N8B H8BB 108.4 . . ?
C9B N8B H8BA 108.4 . . ?
C9B N8B H8BB 108.4 . . ?
C9B N8B C7B 115.5(2) . . ?
H8CA N8C H8CB 107.8 . . ?
C7C N8C H8CA 109.0 . . ?
C7C N8C H8CB 109.0 . . ?
C9C N8C H8CA 109.0 . . ?
C9C N8C H8CB 109.0 . . ?
C9C N8C C7C 113.0(3) . . ?
N1 C1A H1AA 108.8 . . ?
N1 C1A H1AB 108.8 . . ?
N1 C1A C2A 113.9(3) . . ?
H1AA C1A H1AB 107.7 . . ?
C2A C1A H1AA 108.8 . . ?
C2A C1A H1AB 108.8 . . ?
N1 C1B H1BA 109.6 . . ?
N1 C1B H1BB 109.6 . . ?
N1 C1B C2B 110.3(2) . . ?
H1BA C1B H1BB 108.1 . . ?
C2B C1B H1BA 109.6 . . ?
C2B C1B H1BB 109.6 . . ?
N1 C1C H1CA 108.4 . . ?
N1 C1C H1CB 108.4 . . ?
N1 C1C C2C 115.3(3) . . ?
H1CA C1C H1CB 107.5 . . ?
C2C C1C H1CA 108.4 . . ?
C2C C1C H1CB 108.4 . . ?
N3A C2A C1A 112.2(3) . . ?
N3A C2A H2AA 109.2 . . ?
N3A C2A H2AB 109.2 . . ?
C1A C2A H2AA 109.2 . . ?
C1A C2A H2AB 109.2 . . ?
H2AA C2A H2AB 107.9 . . ?
N3B C2B C1B 110.1(2) . . ?
N3B C2B H2BA 109.6 . . ?
N3B C2B H2BB 109.6 . . ?
C1B C2B H2BA 109.6 . . ?
C1B C2B H2BB 109.6 . . ?
H2BA C2B H2BB 108.2 . . ?
N3C C2C C1C 113.6(3) . . ?
N3C C2C H2CA 108.9 . . ?
N3C C2C H2CB 108.9 . . ?
C1C C2C H2CA 108.9 . . ?
C1C C2C H2CB 108.9 . . ?
H2CA C2C H2CB 107.7 . . ?
N3A C4A H4AA 108.8 . . ?
N3A C4A H4AB 108.8 . . ?
N3A C4A C11A 113.7(3) . . ?
H4AA C4A H4AB 107.7 . . ?
C11A C4A H4AA 108.8 . . ?
C11A C4A H4AB 108.8 . . ?
N3B C4B H4BA 109.3 . . ?
N3B C4B H4BB 109.3 . . ?
N3B C4B C11B 111.8(2) . . ?
H4BA C4B H4BB 107.9 . . ?
C11B C4B H4BA 109.3 . . ?
C11B C4B H4BB 109.3 . . ?
N3C C4C H4CA 108.9 . . ?
N3C C4C H4CB 108.9 . . ?
N3C C4C C11C 113.5(3) . . ?
H4CA C4C H4CB 107.7 . . ?
C11C C4C H4CA 108.9 . . ?
C11C C4C H4CB 108.9 . . ?
N8A C7A H7AA 109.3 . . ?
N8A C7A H7AB 109.3 . . ?
N8A C7A C24A 111.8(3) . . ?
H7AA C7A H7AB 107.9 . . ?
C24A C7A H7AA 109.3 . . ?
C24A C7A H7AB 109.3 . . ?
N8B C7B H7BA 109.6 . . ?
N8B C7B H7BB 109.6 . . ?
N8B C7B C24B 110.4(3) . . ?
H7BA C7B H7BB 108.1 . . ?
C24B C7B H7BA 109.6 . . ?
C24B C7B H7BB 109.6 . . ?
N8C C7C H7CA 109.1 . . ?
N8C C7C H7CB 109.1 . . ?
H7CA C7C H7CB 107.9 . . ?
C24C C7C N8C 112.3(3) . . ?
C24C C7C H7CA 109.1 . . ?
C24C C7C H7CB 109.1 . . ?
N8A C9A H9AA 109.1 . . ?
N8A C9A H9AB 109.1 . . ?
H9AA C9A H9AB 107.8 . . ?
C10A C9A N8A 112.5(3) . . ?
C10A C9A H9AA 109.1 . . ?
C10A C9A H9AB 109.1 . . ?
N8B C9B H9BA 108.9 . . ?
N8B C9B H9BB 108.9 . . ?
N8B C9B C10B 113.5(3) . . ?
H9BA C9B H9BB 107.7 . . ?
C10B C9B H9BA 108.9 . . ?
C10B C9B H9BB 108.9 . . ?
N8C C9C H9CA 109.4 . . ?
N8C C9C H9CB 109.4 . . ?
N8C C9C C10C 111.3(3) . . ?
H9CA C9C H9CB 108.0 . . ?
C10C C9C H9CA 109.4 . . ?
C10C C9C H9CB 109.4 . . ?
N2 C10A C9A 111.1(3) . . ?
N2 C10A H10A 109.4 . . ?
N2 C10A H10B 109.4 . . ?
C9A C10A H10A 109.4 . . ?
C9A C10A H10B 109.4 . . ?
H10A C10A H10B 108.0 . . ?
N2 C10B C9B 112.9(3) . . ?
N2 C10B H10C 109.0 . . ?
N2 C10B H10D 109.0 . . ?
C9B C10B H10C 109.0 . . ?
C9B C10B H10D 109.0 . . ?
H10C C10B H10D 107.8 . . ?
N2 C10C C9C 108.3(3) . . ?
N2 C10C H10E 110.0 . . ?
N2 C10C H10F 110.0 . . ?
C9C C10C H10E 110.0 . . ?
C9C C10C H10F 110.0 . . ?
H10E C10C H10F 108.4 . . ?
C12A C11A C4A 118.7(3) . . ?
C16A C11A C4A 121.8(3) . . ?
C16A C11A C12A 119.5(4) . . ?
C12B C11B C4B 120.4(3) . . ?
C16B C11B C4B 120.4(3) . . ?
C16B C11B C12B 119.1(3) . . ?
C12C C11C C4C 119.9(3) . . ?
C12C C11C C16C 119.0(3) . . ?
C16C C11C C4C 120.9(3) . . ?
C11A C12A H12A 119.1 . . ?
C13A C12A C11A 121.8(4) . . ?
C13A C12A H12A 119.1 . . ?
C11B C12B H12B 119.7 . . ?
C13B C12B C11B 120.5(3) . . ?
C13B C12B H12B 119.7 . . ?
C11C C12C H12C 119.9 . . ?
C13C C12C C11C 120.3(3) . . ?
C13C C12C H12C 119.9 . . ?
C12A C13A H13A 120.4 . . ?
C14A C13A C12A 119.2(4) . . ?
C14A C13A H13A 120.4 . . ?
C12B C13B H13B 120.0 . . ?
C12B C13B C14B 120.0(3) . . ?
C14B C13B H13B 120.0 . . ?
C12C C13C H13C 119.8 . . ?
C12C C13C C14C 120.4(3) . . ?
C14C C13C H13C 119.8 . . ?
C13A C14A N5A 112.7(4) . . ?
C13A C14A C15A 120.6(4) . . ?
C15A C14A N5A 126.7(5) . . ?
C13B C14B N5B 124.6(3) . . ?
C15B C14B N5B 115.4(3) . . ?
C15B C14B C13B 119.9(3) . . ?
C13C C14C N5C 115.0(3) . . ?
C13C C14C C15C 120.3(3) . . ?
C15C C14C N5C 124.7(3) . . ?
C14A C15A H15A 120.1 . . ?
C16A C15A C14A 119.9(4) . . ?
C16A C15A H15A 120.1 . . ?
C14B C15B H15B 120.1 . . ?
C16B C15B C14B 119.8(3) . . ?
C16B C15B H15B 120.1 . . ?
C14C C15C H15C 120.5 . . ?
C16C C15C C14C 119.0(3) . . ?
C16C C15C H15C 120.5 . . ?
C11A C16A C15A 119.0(4) . . ?
C11A C16A H16A 120.5 . . ?
C15A C16A H16A 120.5 . . ?
C11B C16B C15B 120.7(3) . . ?
C11B C16B H16B 119.7 . . ?
C15B C16B H16B 119.7 . . ?
C11C C16C H16C 119.5 . . ?
C15C C16C C11C 121.1(3) . . ?
C15C C16C H16C 119.5 . . ?
C22A C21A N6A 128.4(4) . . ?
C26A C21A N6A 111.8(4) . . ?
C26A C21A C22A 119.8(4) . . ?
C22B C21B N6B 115.8(3) . . ?
C22B C21B C26B 120.3(3) . . ?
C26B C21B N6B 123.8(3) . . ?
C22C C21C N6C 123.7(3) . . ?
C26C C21C N6C 116.4(3) . . ?
C26C C21C C22C 119.9(3) . . ?
C21A C22A H22A 119.7 . . ?
C21A C22A C23A 120.6(4) . . ?
C23A C22A H22A 119.7 . . ?
C21B C22B H22B 120.2 . . ?
C23B C22B C21B 119.6(3) . . ?
C23B C22B H22B 120.2 . . ?
C21C C22C H22C 120.3 . . ?
C23C C22C C21C 119.3(3) . . ?
C23C C22C H22C 120.3 . . ?
C22A C23A H23A 120.1 . . ?
C24A C23A C22A 119.8(4) . . ?
C24A C23A H23A 120.1 . . ?
C22B C23B H23B 119.6 . . ?
C22B C23B C24B 120.8(3) . . ?
C24B C23B H23B 119.6 . . ?
C22C C23C H23C 119.5 . . ?
C24C C23C C22C 121.1(3) . . ?
C24C C23C H23C 119.5 . . ?
C23A C24A C7A 121.5(4) . . ?
C25A C24A C7A 120.1(3) . . ?
C25A C24A C23A 118.4(4) . . ?
C23B C24B C7B 120.9(3) . . ?
C23B C24B C25B 119.0(3) . . ?
C25B C24B C7B 120.1(3) . . ?
C23C C24C C7C 120.0(3) . . ?
C23C C24C C25C 119.3(3) . . ?
C25C C24C C7C 120.7(3) . . ?
C24A C25A H25A 119.3 . . ?
C26A C25A C24A 121.3(4) . . ?
C26A C25A H25A 119.3 . . ?
C24B C25B H25B 119.5 . . ?
C26B C25B C24B 121.0(3) . . ?
C26B C25B H25B 119.5 . . ?
C24C C25C H25C 120.1 . . ?
C26C C25C C24C 119.7(3) . . ?
C26C C25C H25C 120.1 . . ?
C21A C26A C25A 120.1(4) . . ?
C21A C26A H26A 120.0 . . ?
C25A C26A H26A 120.0 . . ?
C21B C26B H26B 120.3 . . ?
C25B C26B C21B 119.3(3) . . ?
C25B C26B H26B 120.3 . . ?
C21C C26C C25C 120.7(3) . . ?
C21C C26C H26C 119.7 . . ?
C25C C26C H26C 119.7 . . ?
O602 N600 O601 104.7(8) . . ?
O603 N600 O601 94.8(5) . . ?
O603 N600 O602 113.0(8) . . ?
O605 N600 O604 104.0(8) . . ?
O606 N600 O604 114.7(6) . . ?
O606 N600 O605 137.2(7) . . ?

loop_
_geom_bond_atom_site_label_1
_geom_bond_atom_site_label_2
_geom_bond_distance
_geom_bond_site_symmetry_2
_geom_bond_publ_flag
O100 H10G 0.8501 . ?
O100 H10H 0.8501 . ?
O101 N100 1.240(4) . ?
O102 N100 1.251(4) . ?
O103 N100 1.254(4) . ?
O200 H20A 0.8498 . ?
O200 H20B 0.8505 . ?
O201 N200 1.240(4) . ?
O202 N200 1.254(4) . ?
O203 N200 1.244(4) . ?
O301 N300 1.238(5) . ?
O302 N300 1.223(5) . ?
O303 N300 1.204(6) . ?
O400 H40A 0.8496 . ?
O400 H40B 0.8502 . ?
O401 N400 1.227(4) . ?
O402 N400 1.272(4) . ?
O403 N400 1.247(4) . ?
O501 N500 1.234(4) . ?
O502 N500 1.240(4) . ?
O503 N500 1.247(4) . ?
O700 H70A 0.8503 . ?
O700 H70B 0.8492 . ?
N1 C1A 1.472(4) . ?
N1 C1B 1.470(4) . ?
N1 C1C 1.479(4) . ?
N2 C10A 1.472(4) . ?
N2 C10B 1.470(5) . ?
N2 C10C 1.477(4) . ?
N3A H3AA 0.9100 . ?
N3A H3AB 0.9100 . ?
N3A C2A 1.502(4) . ?
N3A C4A 1.487(4) . ?
N3B H3BA 0.9100 . ?
N3B H3BB 0.9100 . ?
N3B C2B 1.485(4) . ?
N3B C4B 1.498(4) . ?
N3C H3CA 0.9100 . ?
N3C H3CB 0.9100 . ?
N3C C2C 1.505(4) . ?
N3C C4C 1.500(4) . ?
N5A N6A 1.175(5) . ?
N5A C14A 1.503(6) . ?
N5B N6B 1.253(4) . ?
N5B C14B 1.428(4) . ?
N5C N6C 1.254(4) . ?
N5C C14C 1.427(4) . ?
N6A C21A 1.536(6) . ?
N6B C21B 1.428(4) . ?
N6C C21C 1.429(4) . ?
N8A H8AA 0.9100 . ?
N8A H8AB 0.9100 . ?
N8A C7A 1.508(6) . ?
N8A C9A 1.503(5) . ?
N8B H8BA 0.9100 . ?
N8B H8BB 0.9100 . ?
N8B C7B 1.498(4) . ?
N8B C9B 1.497(4) . ?
N8C H8CA 0.9100 . ?
N8C H8CB 0.9100 . ?
N8C C7C 1.507(4) . ?
N8C C9C 1.492(4) . ?
C1A H1AA 0.9900 . ?
C1A H1AB 0.9900 . ?
C1A C2A 1.511(5) . ?
C1B H1BA 0.9900 . ?
C1B H1BB 0.9900 . ?
C1B C2B 1.518(4) . ?
C1C H1CA 0.9900 . ?
C1C H1CB 0.9900 . ?
C1C C2C 1.516(5) . ?
C2A H2AA 0.9900 . ?
C2A H2AB 0.9900 . ?
C2B H2BA 0.9900 . ?
C2B H2BB 0.9900 . ?
C2C H2CA 0.9900 . ?
C2C H2CB 0.9900 . ?
C4A H4AA 0.9900 . ?
C4A H4AB 0.9900 . ?
C4A C11A 1.497(5) . ?
C4B H4BA 0.9900 . ?
C4B H4BB 0.9900 . ?
C4B C11B 1.510(4) . ?
C4C H4CA 0.9900 . ?
C4C H4CB 0.9900 . ?
C4C C11C 1.502(4) . ?
C7A H7AA 0.9900 . ?
C7A H7AB 0.9900 . ?
C7A C24A 1.509(5) . ?
C7B H7BA 0.9900 . ?
C7B H7BB 0.9900 . ?
C7B C24B 1.499(4) . ?
C7C H7CA 0.9900 . ?
C7C H7CB 0.9900 . ?
C7C C24C 1.505(4) . ?
C9A H9AA 0.9900 . ?
C9A H9AB 0.9900 . ?
C9A C10A 1.484(6) . ?
C9B H9BA 0.9900 . ?
C9B H9BB 0.9900 . ?
C9B C10B 1.521(5) . ?
C9C H9CA 0.9900 . ?
C9C H9CB 0.9900 . ?
C9C C10C 1.520(5) . ?
C10A H10A 0.9900 . ?
C10A H10B 0.9900 . ?
C10B H10C 0.9900 . ?
C10B H10D 0.9900 . ?
C10C H10E 0.9900 . ?
C10C H10F 0.9900 . ?
C11A C12A 1.389(6) . ?
C11A C16A 1.388(6) . ?
C11B C12B 1.400(4) . ?
C11B C16B 1.380(5) . ?
C11C C12C 1.389(5) . ?
C11C C16C 1.397(5) . ?
C12A H12A 0.9500 . ?
C12A C13A 1.369(6) . ?
C12B H12B 0.9500 . ?
C12B C13B 1.373(5) . ?
C12C H12C 0.9500 . ?
C12C C13C 1.379(5) . ?
C13A H13A 0.9500 . ?
C13A C14A 1.368(7) . ?
C13B H13B 0.9500 . ?
C13B C14B 1.391(5) . ?
C13C H13C 0.9500 . ?
C13C C14C 1.385(5) . ?
C14A C15A 1.402(7) . ?
C14B C15B 1.388(5) . ?
C14C C15C 1.392(5) . ?
C15A H15A 0.9500 . ?
C15A C16A 1.397(6) . ?
C15B H15B 0.9500 . ?
C15B C16B 1.384(5) . ?
C15C H15C 0.9500 . ?
C15C C16C 1.384(5) . ?
C16A H16A 0.9500 . ?
C16B H16B 0.9500 . ?
C16C H16C 0.9500 . ?
C21A C22A 1.378(7) . ?
C21A C26A 1.374(7) . ?
C21B C22B 1.394(5) . ?
C21B C26B 1.396(5) . ?
C21C C22C 1.395(5) . ?
C21C C26C 1.380(5) . ?
C22A H22A 0.9500 . ?
C22A C23A 1.395(6) . ?
C22B H22B 0.9500 . ?
C22B C23B 1.383(5) . ?
C22C H22C 0.9500 . ?
C22C C23C 1.385(5) . ?
C23A H23A 0.9500 . ?
C23A C24A 1.393(6) . ?
C23B H23B 0.9500 . ?
C23B C24B 1.389(5) . ?
C23C H23C 0.9500 . ?
C23C C24C 1.383(5) . ?
C24A C25A 1.392(6) . ?
C24B C25B 1.396(5) . ?
C24C C25C 1.395(5) . ?
C25A H25A 0.9500 . ?
C25A C26A 1.376(6) . ?
C25B H25B 0.9500 . ?
C25B C26B 1.382(5) . ?
C25C H25C 0.9500 . ?
C25C C26C 1.386(5) . ?
C26A H26A 0.9500 . ?
C26B H26B 0.9500 . ?
C26C H26C 0.9500 . ?
N600 O601 1.326(7) . ?
N600 O602 1.268(9) . ?
N600 O603 1.178(7) . ?
N600 O604 1.331(11) . ?
N600 O605 1.279(10) . ?
N600 O606 1.190(6) . ?

loop_
_geom_torsion_atom_site_label_1
_geom_torsion_atom_site_label_2
_geom_torsion_atom_site_label_3
_geom_torsion_atom_site_label_4
_geom_torsion
_geom_torsion_site_symmetry_1
_geom_torsion_site_symmetry_2
_geom_torsion_site_symmetry_3
_geom_torsion_site_symmetry_4
_geom_torsion_publ_flag
N1 C1A C2A N3A 58.4(4) . . . . ?
N1 C1B C2B N3B 174.1(2) . . . . ?
N1 C1C C2C N3C 79.4(3) . . . . ?
N3A C4A C11A C12A -130.0(3) . . . . ?
N3A C4A C11A C16A 52.1(5) . . . . ?
N3B C4B C11B C12B -98.0(3) . . . . ?
N3B C4B C11B C16B 82.7(4) . . . . ?
N3C C4C C11C C12C 108.1(4) . . . . ?
N3C C4C C11C C16C -76.5(4) . . . . ?
N5A N6A C21A C22A 25.4(6) . . . . ?
N5A N6A C21A C26A -157.2(4) . . . . ?
N5A C14A C15A C16A 177.5(4) . . . . ?
N5B N6B C21B C22B -169.1(3) . . . . ?
N5B N6B C21B C26B 13.8(5) . . . . ?
N5B C14B C15B C16B -177.8(3) . . . . ?
N5C N6C C21C C22C -11.0(5) . . . . ?
N5C N6C C21C C26C 173.0(3) . . . . ?
N5C C14C C15C C16C 179.8(3) . . . . ?
N6A N5A C14A C13A -175.7(4) . . . . ?
N6A N5A C14A C15A 6.0(5) . . . . ?
N6A C21A C22A C23A 177.3(4) . . . . ?
N6A C21A C26A C25A -179.4(4) . . . . ?
N6B N5B C14B C13B 8.4(5) . . . . ?
N6B N5B C14B C15B -175.6(3) . . . . ?
N6B C21B C22B C23B -176.5(3) . . . . ?
N6B C21B C26B C25B 175.9(3) . . . . ?
N6C N5C C14C C13C -170.1(3) . . . . ?
N6C N5C C14C C15C 9.9(5) . . . . ?
N6C C21C C22C C23C -176.7(3) . . . . ?
N6C C21C C26C C25C 177.3(3) . . . . ?
N8A C7A C24A C23A -107.6(4) . . . . ?
N8A C7A C24A C25A 72.9(5) . . . . ?
N8A C9A C10A N2 -166.6(4) . . . . ?
N8B C7B C24B C23B -80.2(4) . . . . ?
N8B C7B C24B C25B 98.7(3) . . . . ?
N8B C9B C10B N2 -45.7(4) . . . . ?
N8C C7C C24C C23C 96.2(4) . . . . ?
N8C C7C C24C C25C -83.9(4) . . . . ?
N8C C9C C10C N2 -163.0(3) . . . . ?
C1A N1 C1B C2B -155.2(3) . . . . ?
C1A N1 C1C C2C 78.9(3) . . . . ?
C1B N1 C1A C2A 75.0(3) . . . . ?
C1B N1 C1C C2C -158.5(3) . . . . ?
C1C N1 C1A C2A -162.8(3) . . . . ?
C1C N1 C1B C2B 82.2(3) . . . . ?
C2A N3A C4A C11A 168.3(3) . . . . ?
C2B N3B C4B C11B 57.9(3) . . . . ?
C2C N3C C4C C11C -172.5(3) . . . . ?
C4A N3A C2A C1A -105.6(3) . . . . ?
C4A C11A C12A C13A -179.6(3) . . . . ?
C4A C11A C16A C15A 179.5(3) . . . . ?
C4B N3B C2B C1B 172.9(3) . . . . ?
C4B C11B C12B C13B 179.4(3) . . . . ?
C4B C11B C16B C15B 179.8(3) . . . . ?
C4C N3C C2C C1C -71.4(4) . . . . ?
C4C C11C C12C C13C 175.1(3) . . . . ?
C4C C11C C16C C15C -175.5(3) . . . . ?
C7A N8A C9A C10A 88.5(5) . . . . ?
C7A C24A C25A C26A 178.9(4) . . . . ?
C7B N8B C9B C10B -52.9(4) . . . . ?
C7B C24B C25B C26B -178.7(3) . . . . ?
C7C N8C C9C C10C -175.4(3) . . . . ?
C7C C24C C25C C26C -179.6(3) . . . . ?
C9A N8A C7A C24A 62.8(5) . . . . ?
C9B N8B C7B C24B 179.3(3) . . . . ?
C9C N8C C7C C24C -51.8(4) . . . . ?
C10A N2 C10B C9B 162.6(3) . . . . ?
C10A N2 C10C C9C -75.8(3) . . . . ?
C10B N2 C10A C9A -78.9(4) . . . . ?
C10B N2 C10C C9C 158.1(3) . . . . ?
C10C N2 C10A C9A 154.7(3) . . . . ?
C10C N2 C10B C9B -71.9(3) . . . . ?
C11A C12A C13A C14A 0.4(6) . . . . ?
C11B C12B C13B C14B 0.6(5) . . . . ?
C11C C12C C13C C14C 0.5(5) . . . . ?
C12A C11A C16A C15A 1.6(5) . . . . ?
C12A C13A C14A N5A -177.7(3) . . . . ?
C12A C13A C14A C15A 0.7(6) . . . . ?
C12B C11B C16B C15B 0.5(5) . . . . ?
C12B C13B C14B N5B 176.7(3) . . . . ?
C12B C13B C14B C15B 0.9(5) . . . . ?
C12C C11C C16C C15C -0.1(5) . . . . ?
C12C C13C C14C N5C 179.8(3) . . . . ?
C12C C13C C14C C15C -0.2(5) . . . . ?
C13A C14A C15A C16A -0.7(6) . . . . ?
C13B C14B C15B C16B -1.6(5) . . . . ?
C13C C14C C15C C16C -0.2(5) . . . . ?
C14A N5A N6A C21A -179.4(3) . . . . ?
C14A C15A C16A C11A -0.5(6) . . . . ?
C14B N5B N6B C21B -174.6(3) . . . . ?
C14B C15B C16B C11B 0.9(6) . . . . ?
C14C N5C N6C C21C 177.4(3) . . . . ?
C14C C15C C16C C11C 0.4(5) . . . . ?
C16A C11A C12A C13A -1.6(5) . . . . ?
C16B C11B C12B C13B -1.2(5) . . . . ?
C16C C11C C12C C13C -0.4(5) . . . . ?
C21A C22A C23A C24A 1.2(7) . . . . ?
C21B C22B C23B C24B 0.2(5) . . . . ?
C21C C22C C23C C24C 0.1(5) . . . . ?
C22A C21A C26A C25A -1.8(6) . . . . ?
C22A C23A C24A C7A 179.5(4) . . . . ?
C22A C23A C24A C25A -1.0(6) . . . . ?
C22B C21B C26B C25B -1.1(5) . . . . ?
C22B C23B C24B C7B 178.2(3) . . . . ?
C22B C23B C24B C25B -0.7(5) . . . . ?
C22C C21C C26C C25C 1.1(5) . . . . ?
C22C C23C C24C C7C 180.0(3) . . . . ?
C22C C23C C24C C25C 0.1(5) . . . . ?
C23A C24A C25A C26A -0.6(6) . . . . ?
C23B C24B C25B C26B 0.2(5) . . . . ?
C23C C24C C25C C26C 0.2(5) . . . . ?
C24A C25A C26A C21A 2.0(6) . . . . ?
C24B C25B C26B C21B 0.7(5) . . . . ?
C24C C25C C26C C21C -0.8(5) . . . . ?
C26A C21A C22A C23A 0.2(7) . . . . ?
C26B C21B C22B C23B 0.7(5) . . . . ?
C26C C21C C22C C23C -0.7(5) . . . . ?

loop_
_smtbx_masks_void_nr
_smtbx_masks_void_average_x
_smtbx_masks_void_average_y
_smtbx_masks_void_average_z
_smtbx_masks_void_volume
_smtbx_masks_void_count_electrons
_smtbx_masks_void_content
1 0.000 0.500 0.500 38.4 5.3 ?
2 0.276 0.024 0.496 19.0 0.5 ?
3 0.724 -0.024 0.504 19.0 0.5 ?
